data_9004916
loop_
_publ_author_name
'Chakhmouradian, A. R.'
'Hughes, J. M.'
'Rakovan, J. F.'

_publ_section_title
;Fluorcaphite, a second occurrence and detailed structural analysis:
 Simultaneous accommodation of Ca, Sr, Na, LREE in the apatite atomic
 arrangement Sample: Mt. Selsurt, Lovozero, Russia
;
_journal_name_full 'The Canadian Mineralogist'
_journal_page_first 735
_journal_page_last 746
_journal_paper_doi 10.2113/gscanmin.43.2.735
_journal_volume 43
_journal_year 2005
_chemical_formula_sum 'Ca2.45 Ce0.22 F0.958 H0.042 La0.134 Na0.585 Nd0.02 O12.042 P3 Sr1.591'
_chemical_name_mineral Fluorcaphite
_space_group_IT_number 173
_symmetry_space_group_name_Hall 'P 6c'
_symmetry_space_group_name_H-M 'P 63'
_cell_angle_alpha 90
_cell_angle_beta 90
_cell_angle_gamma 120
_cell_formula_units_Z 2
_cell_length_a 9.4456
_cell_length_b 9.4456
_cell_length_c 6.9520
_cell_volume 537.155
_database_code_amcsd 0006014
_exptl_crystal_density_diffrn 3.754
_cod_original_formula_sum 'Ca2.45 Sr1.591 Na.585 Ce.22 La.134 Nd.02 P3 O12.042 (F.958 H.042)'
_cod_database_code 9004916

loop_
_space_group_symop_operation_xyz
x,y,z
x-y,x,1/2+z
-y,x-y,z
-x,-y,1/2+z
-x+y,-x,z
y,-x+y,1/2+z

loop_
_atom_site_label
_atom_site_fract_x
_atom_site_fract_y
_atom_site_fract_z
_atom_site_occupancy
_atom_site_U_iso_or_equiv
_atom_site_type_symbol
_atom_site_attached_hydrogens
Ca1 0.66667 0.33333 0.00000 0.48000 0.01470 Ca 0
Sr1 0.66667 0.33333 0.00000 0.11500 0.01470 Sr 0
Na1 0.66667 0.33333 0.00000 0.29000 0.01470 Na 0
Ce1 0.66667 0.33333 0.00000 0.11000 0.01470 Ce 0
La1 0.66667 0.33333 0.00000 0.00500 0.01470 La 0
Ca1* 0.66667 0.33333 0.50130 0.57500 0.01140 Ca 0
Na1* 0.66667 0.33333 0.50130 0.29500 0.01140 Na 0
Ce1* 0.66667 0.33333 0.50130 0.11000 0.01140 Ce 0
Nd1* 0.66667 0.33333 0.50130 0.02000 0.01140 Nd 0
Sr2 0.76156 0.01185 0.25000 0.49200 0.01133 Sr 0
Ca2 0.76156 0.01185 0.25000 0.46500 0.01133 Ca 0
La2 0.76156 0.01185 0.25000 0.04300 0.01133 La 0
P 0.60116 -0.36970 0.25220 1.00000 0.00992 P 0
O1 0.84353 0.32851 0.25490 1.00000 0.01670 O 0
O2 0.41362 -0.46562 0.25370 1.00000 0.01970 O 0
O3 0.65320 -0.25910 0.07360 1.00000 0.02060 O 0
O3* 0.66510 -0.25730 0.42710 1.00000 0.02440 O 0
F 0.00000 0.00000 0.24800 0.95800 0.03720 F 0
O-H 0.00000 0.00000 0.24800 0.04200 0.03720 O 1

loop_
_cod_changelog_entry_id
_cod_changelog_entry_author
_cod_changelog_entry_date
_cod_changelog_entry_text
1
;cod-tools version 3.8.0
Id: cif_guess_AMCSD_atom_types 9574 2023-05-10 09:00:05Z saulius
;
2023-05-10T18:49:43+03:00
;Derived atom types and hydrogen counts
from atom names that follow the AMCSD naming convention
(Wat == water, O-H == hydroxyl).
;

loop_
_cod_related_entry_id
_cod_related_entry_database
_cod_related_entry_code
1 AMCSD 0006014
